data_1508742
loop_
_publ_author_name
'Xu, Tao'
'Liu, Guosheng'

_publ_section_title
;
 Ag(I)-catalyzed aminofluorination of alkynes: efficient synthesis of
 4-fluoroisoquinolines and 4-fluoropyrrolo[\a]isoquinolines.
;
_journal_issue 21
_journal_name_full 'Organic letters'
_journal_page_first 5416
_journal_page_last 5419
_journal_paper_doi 10.1021/ol3026507
_journal_volume 14
_journal_year 2012
_chemical_formula_sum 'C24 H17 F4 N O4'
_chemical_formula_weight 459.39
_chemical_name_systematic
; 
 ? 
;
_space_group_IT_number 15
_symmetry_cell_setting monoclinic
_symmetry_space_group_name_Hall '-C 2yc'
_symmetry_space_group_name_H-M 'C 1 2/c 1'
_atom_sites_solution_hydrogens geom
_atom_sites_solution_primary direct
_atom_sites_solution_secondary difmap
_audit_creation_method SHELXL-97
_cell_angle_alpha 90.00
_cell_angle_beta 114.358(2)
_cell_angle_gamma 90.00
_cell_formula_units_Z 8
_cell_length_a 23.468(2)
_cell_length_b 11.7213(13)
_cell_length_c 16.4807(18)
_cell_measurement_reflns_used 2026
_cell_measurement_temperature 293(2)
_cell_measurement_theta_max 43.859
_cell_measurement_theta_min 4.336
_cell_volume 4129.9(7)
_computing_cell_refinement 'Bruker SMART'
_computing_data_collection 'Bruker SMART'
_computing_data_reduction 'Bruker SHELXTL'
_computing_molecular_graphics 'Bruker SHELXTL'
_computing_publication_material 'Bruker SHELXTL'
_computing_structure_refinement 'SHELXL-97 (Sheldrick, 1997)'
_computing_structure_solution 'SHELXS-97 (Sheldrick, 1990)'
_diffrn_ambient_temperature 293(2)
_diffrn_measured_fraction_theta_full 1.000
_diffrn_measured_fraction_theta_max 1.000
_diffrn_measurement_device_type 'CCD area detector'
_diffrn_measurement_method 'phi and omega scans'
_diffrn_radiation_monochromator graphite
_diffrn_radiation_source 'fine-focus sealed tube'
_diffrn_radiation_type MoK\a
_diffrn_radiation_wavelength 0.71073
_diffrn_reflns_av_R_equivalents 0.0349
_diffrn_reflns_av_sigmaI/netI 0.0393
_diffrn_reflns_limit_h_max 28
_diffrn_reflns_limit_h_min -28
_diffrn_reflns_limit_k_max 13
_diffrn_reflns_limit_k_min -14
_diffrn_reflns_limit_l_max 20
_diffrn_reflns_limit_l_min -15
_diffrn_reflns_number 12291
_diffrn_reflns_theta_full 26.00
_diffrn_reflns_theta_max 26.00
_diffrn_reflns_theta_min 1.91
_exptl_absorpt_coefficient_mu 0.124
_exptl_absorpt_correction_T_max 1.00000
_exptl_absorpt_correction_T_min 0.60089
_exptl_absorpt_correction_type empirical
_exptl_absorpt_process_details sadabs
_exptl_crystal_colour colorless
_exptl_crystal_density_diffrn 1.478
_exptl_crystal_density_method 'not measured'
_exptl_crystal_description prismatic
_exptl_crystal_F_000 1888
_exptl_crystal_size_max 0.231
_exptl_crystal_size_mid 0.187
_exptl_crystal_size_min 0.076
_refine_diff_density_max 0.188
_refine_diff_density_min -0.143
_refine_diff_density_rms 0.036
_refine_ls_extinction_expression Fc^*^=kFc[1+0.001xFc^2^\l^3^/sin(2\q)]^-1/4^
_refine_ls_extinction_method SHELXL
_refine_ls_goodness_of_fit_ref 1.021
_refine_ls_hydrogen_treatment constr
_refine_ls_matrix_type full
_refine_ls_number_parameters 301
_refine_ls_number_reflns 4058
_refine_ls_number_restraints 0
_refine_ls_restrained_S_all 1.021
_refine_ls_R_factor_all 0.0708
_refine_ls_R_factor_gt 0.0452
_refine_ls_shift/su_max 0.000
_refine_ls_shift/su_mean 0.000
_refine_ls_structure_factor_coef Fsqd
_refine_ls_weighting_details 'calc w=1/[\s^2^(Fo^2^)+(0.0583P)^2^+0.6820P] where P=(Fo^2^+2Fc^2^)/3'
_refine_ls_weighting_scheme calc
_refine_ls_wR_factor_gt 0.1095
_refine_ls_wR_factor_ref 0.1227
_reflns_number_gt 2808
_reflns_number_total 4058
_reflns_threshold_expression >2sigma(I)
_cod_data_source_file ol3026507_si_001.cif
_cod_data_source_block cd212208
_cod_depositor_comments
;
The following automatic conversions were performed:

'_symmetry_cell_setting' value 'Monoclinic' changed to 'monoclinic'
according to /home/saulius/struct/CIF-dictionaries/cif_core.dic
dictionary named 'cif_core.dic' version 2.4.2 from 2011-04-26.

Automatic conversion script
Id: cif_fix_values 1891 2012-01-12 08:04:46Z andrius 
;
_cod_original_cell_volume 4129.9(8)
_cod_original_sg_symbol_H-M C2/c
_cod_database_code 1508742

loop_
_symmetry_equiv_pos_as_xyz
'x, y, z'
'-x, y, -z+1/2'
'x+1/2, y+1/2, z'
'-x+1/2, y+1/2, -z+1/2'
'-x, -y, -z'
'x, -y, z-1/2'
'-x+1/2, -y+1/2, -z'
'x+1/2, -y+1/2, z-1/2'

loop_
_atom_site_label
_atom_site_type_symbol
_atom_site_fract_x
_atom_site_fract_y
_atom_site_fract_z
_atom_site_U_iso_or_equiv
_atom_site_adp_type
_atom_site_occupancy
_atom_site_symmetry_multiplicity
_atom_site_calc_flag
_atom_site_refinement_flags
F1 F -0.01043(5) 0.61091(11) 0.35710(9) 0.0653(4) Uani 1 1 d .
F2 F 0.14500(6) 1.20471(11) 0.57901(9) 0.0716(4) Uani 1 1 d .
F3 F 0.20812(6) 1.14655(13) 0.52636(11) 0.0814(5) Uani 1 1 d .
F4 F 0.20831(7) 1.06998(12) 0.64389(9) 0.0903(5) Uani 1 1 d .
N1 N 0.07406(6) 0.86246(13) 0.46153(9) 0.0361(4) Uani 1 1 d .
O1 O -0.00543(7) 1.20906(13) 0.41217(11) 0.0663(5) Uani 1 1 d .
O2 O 0.08060(6) 1.22567(12) 0.38678(9) 0.0503(4) Uani 1 1 d .
O3 O 0.23292(6) 0.84372(15) 0.59461(11) 0.0666(5) Uani 1 1 d .
O4 O 0.16556(6) 0.81114(13) 0.65557(9) 0.0545(4) Uani 1 1 d .
C1 C 0.05935(8) 0.74583(16) 0.44415(12) 0.0379(4) Uani 1 1 d .
C2 C 0.00407(9) 0.72194(17) 0.37729(13) 0.0431(5) Uani 1 1 d .
C3 C -0.04037(8) 0.80330(17) 0.32299(12) 0.0417(5) Uani 1 1 d .
C4 C -0.09716(9) 0.7712(2) 0.25288(13) 0.0520(5) Uani 1 1 d .
H4 H -0.1070 0.6943 0.2411 0.062 Uiso 1 1 calc R
C5 C -0.13780(9) 0.8525(2) 0.20219(15) 0.0583(6) Uani 1 1 d .
H5 H -0.1753 0.8310 0.1560 0.070 Uiso 1 1 calc R
C6 C -0.12352(9) 0.9665(2) 0.21917(14) 0.0608(6) Uani 1 1 d .
H6 H -0.1515 1.0213 0.1841 0.073 Uiso 1 1 calc R
C7 C -0.06849(9) 1.0003(2) 0.28722(14) 0.0532(5) Uani 1 1 d .
H7 H -0.0597 1.0776 0.2979 0.064 Uiso 1 1 calc R
C8 C -0.02552(8) 0.91911(17) 0.34072(12) 0.0397(4) Uani 1 1 d .
C9 C 0.03384(8) 0.94941(16) 0.41163(12) 0.0377(4) Uani 1 1 d .
C10 C 0.06473(8) 1.05208(16) 0.44174(12) 0.0398(5) Uani 1 1 d .
C11 C 0.12372(8) 1.02625(17) 0.50960(12) 0.0409(5) Uani 1 1 d .
C12 C 0.12870(8) 0.91082(17) 0.52202(12) 0.0388(4) Uani 1 1 d .
C13 C 0.10394(8) 0.65541(16) 0.49490(12) 0.0401(4) Uani 1 1 d .
C14 C 0.15786(9) 0.63505(18) 0.48235(13) 0.0482(5) Uani 1 1 d .
H14 H 0.1673 0.6810 0.4436 0.058 Uiso 1 1 calc R
C15 C 0.19750(10) 0.54783(19) 0.52647(15) 0.0575(6) Uani 1 1 d .
H15 H 0.2338 0.5354 0.5179 0.069 Uiso 1 1 calc R
C16 C 0.18385(10) 0.4794(2) 0.58287(16) 0.0646(6) Uani 1 1 d .
H16 H 0.2107 0.4199 0.6124 0.078 Uiso 1 1 calc R
C17 C 0.13056(11) 0.4979(2) 0.59630(16) 0.0668(7) Uani 1 1 d .
H17 H 0.1215 0.4511 0.6350 0.080 Uiso 1 1 calc R
C18 C 0.09058(10) 0.58539(19) 0.55266(14) 0.0543(6) Uani 1 1 d .
H18 H 0.0545 0.5976 0.5619 0.065 Uiso 1 1 calc R
C19 C 0.04161(9) 1.16884(17) 0.41219(13) 0.0432(5) Uani 1 1 d .
C20 C 0.06721(11) 1.34588(18) 0.36685(16) 0.0605(6) Uani 1 1 d .
H20A H 0.0774 1.3887 0.4214 0.073 Uiso 1 1 calc R
H20B H 0.0232 1.3566 0.3291 0.073 Uiso 1 1 calc R
C21 C 0.10589(13) 1.3862(2) 0.32041(18) 0.0830(8) Uani 1 1 d .
H21A H 0.1494 1.3758 0.3585 0.125 Uiso 1 1 calc R
H21B H 0.0978 1.4656 0.3061 0.125 Uiso 1 1 calc R
H21C H 0.0955 1.3432 0.2666 0.125 Uiso 1 1 calc R
C22 C 0.17078(9) 1.11092(19) 0.56401(15) 0.0532(5) Uani 1 1 d .
C23 C 0.18160(9) 0.85002(17) 0.59299(13) 0.0427(5) Uani 1 1 d .
C24 C 0.21431(12) 0.7517(2) 0.72797(15) 0.0768(8) Uani 1 1 d .
H24A H 0.2215 0.6788 0.7075 0.115 Uiso 1 1 calc R
H24B H 0.2016 0.7411 0.7759 0.115 Uiso 1 1 calc R
H24C H 0.2521 0.7959 0.7486 0.115 Uiso 1 1 calc R

loop_
_atom_site_aniso_label
_atom_site_aniso_U_11
_atom_site_aniso_U_22
_atom_site_aniso_U_33
_atom_site_aniso_U_23
_atom_site_aniso_U_13
_atom_site_aniso_U_12
F1 0.0609(7) 0.0405(8) 0.0795(9) -0.0078(6) 0.0138(7) -0.0089(6)
F2 0.0745(8) 0.0474(9) 0.0817(9) -0.0241(7) 0.0208(7) -0.0023(6)
F3 0.0610(8) 0.0736(11) 0.1132(12) -0.0173(8) 0.0395(8) -0.0232(7)
F4 0.0881(10) 0.0639(10) 0.0678(9) -0.0064(7) -0.0194(8) -0.0098(8)
N1 0.0348(8) 0.0325(9) 0.0390(8) 0.0009(6) 0.0133(7) 0.0009(6)
O1 0.0606(9) 0.0465(10) 0.1034(13) 0.0054(8) 0.0456(9) 0.0148(7)
O2 0.0515(8) 0.0379(9) 0.0642(9) 0.0054(6) 0.0266(7) 0.0042(6)
O3 0.0379(8) 0.0798(13) 0.0785(11) 0.0179(9) 0.0204(8) 0.0081(7)
O4 0.0512(8) 0.0640(11) 0.0449(8) 0.0110(7) 0.0164(7) 0.0076(7)
C1 0.0427(10) 0.0329(11) 0.0421(10) 0.0010(8) 0.0214(9) 0.0005(8)
C2 0.0450(11) 0.0325(12) 0.0521(11) -0.0051(9) 0.0203(10) -0.0057(9)
C3 0.0397(10) 0.0453(13) 0.0427(11) -0.0041(9) 0.0196(9) -0.0031(9)
C4 0.0448(11) 0.0533(14) 0.0530(13) -0.0104(10) 0.0152(10) -0.0089(10)
C5 0.0417(11) 0.0739(18) 0.0510(13) -0.0120(11) 0.0107(10) -0.0022(11)
C6 0.0453(12) 0.0706(18) 0.0523(13) -0.0008(11) 0.0058(11) 0.0132(11)
C7 0.0472(12) 0.0468(13) 0.0552(12) -0.0017(10) 0.0106(10) 0.0049(10)
C8 0.0348(9) 0.0437(12) 0.0399(10) -0.0012(8) 0.0149(9) 0.0036(8)
C9 0.0365(10) 0.0375(12) 0.0400(10) 0.0014(8) 0.0166(9) 0.0049(8)
C10 0.0400(10) 0.0349(12) 0.0451(11) -0.0011(8) 0.0179(9) 0.0036(8)
C11 0.0394(10) 0.0387(12) 0.0412(10) -0.0047(8) 0.0133(9) 0.0011(8)
C12 0.0364(9) 0.0385(12) 0.0387(10) -0.0010(8) 0.0125(8) 0.0003(8)
C13 0.0446(10) 0.0314(11) 0.0439(11) -0.0023(8) 0.0177(9) -0.0006(8)
C14 0.0486(11) 0.0460(14) 0.0536(12) 0.0052(9) 0.0247(10) 0.0046(9)
C15 0.0517(12) 0.0505(15) 0.0701(15) 0.0046(11) 0.0250(12) 0.0097(10)
C16 0.0618(14) 0.0412(14) 0.0798(16) 0.0142(12) 0.0181(13) 0.0158(11)
C17 0.0783(16) 0.0496(15) 0.0771(16) 0.0245(12) 0.0368(14) 0.0079(12)
C18 0.0584(13) 0.0458(14) 0.0660(14) 0.0096(10) 0.0329(12) 0.0042(10)
C19 0.0440(11) 0.0368(12) 0.0464(11) -0.0032(8) 0.0163(9) 0.0026(9)
C20 0.0738(15) 0.0396(14) 0.0633(14) 0.0078(10) 0.0236(13) 0.0054(11)
C21 0.096(2) 0.0673(19) 0.0903(19) 0.0158(15) 0.0433(17) -0.0118(15)
C22 0.0494(12) 0.0409(13) 0.0583(13) -0.0064(10) 0.0111(11) -0.0001(10)
C23 0.0397(11) 0.0370(12) 0.0465(11) -0.0006(8) 0.0128(9) -0.0002(8)
C24 0.0785(17) 0.083(2) 0.0507(14) 0.0222(13) 0.0079(13) 0.0136(14)

loop_
_atom_type_symbol
_atom_type_description
_atom_type_scat_dispersion_real
_atom_type_scat_dispersion_imag
_atom_type_scat_source
C C 0.0033 0.0016 'International Tables Vol C Tables 4.2.6.8 and 6.1.1.4'
H H 0.0000 0.0000 'International Tables Vol C Tables 4.2.6.8 and 6.1.1.4'
N N 0.0061 0.0033 'International Tables Vol C Tables 4.2.6.8 and 6.1.1.4'
O O 0.0106 0.0060 'International Tables Vol C Tables 4.2.6.8 and 6.1.1.4'
F F 0.0171 0.0103 'International Tables Vol C Tables 4.2.6.8 and 6.1.1.4'

loop_
_geom_angle_atom_site_label_1
_geom_angle_atom_site_label_2
_geom_angle_atom_site_label_3
_geom_angle
C12 N1 C9 108.99(15)
C12 N1 C1 128.43(15)
C9 N1 C1 122.43(15)
C19 O2 C20 116.37(15)
C23 O4 C24 115.38(16)
C2 C1 N1 116.25(16)
C2 C1 C13 122.23(17)
N1 C1 C13 121.47(15)
C1 C2 F1 117.62(17)
C1 C2 C3 125.90(18)
F1 C2 C3 116.45(16)
C8 C3 C4 119.98(18)
C8 C3 C2 117.57(16)
C4 C3 C2 122.45(19)
C5 C4 C3 120.1(2)
C5 C4 H4 119.9
C3 C4 H4 119.9
C4 C5 C6 120.2(2)
C4 C5 H5 119.9
C6 C5 H5 119.9
C7 C6 C5 120.9(2)
C7 C6 H6 119.6
C5 C6 H6 119.6
C6 C7 C8 120.5(2)
C6 C7 H7 119.7
C8 C7 H7 119.7
C3 C8 C7 118.26(17)
C3 C8 C9 118.70(16)
C7 C8 C9 123.03(18)
C10 C9 N1 107.14(15)
C10 C9 C8 133.61(17)
N1 C9 C8 119.13(16)
C9 C10 C11 107.17(17)
C9 C10 C19 128.22(16)
C11 C10 C19 124.59(17)
C12 C11 C10 109.11(16)
C12 C11 C22 125.22(17)
C10 C11 C22 125.49(18)
C11 C12 N1 107.57(15)
C11 C12 C23 125.70(17)
N1 C12 C23 126.57(17)
C14 C13 C18 118.66(18)
C14 C13 C1 121.01(17)
C18 C13 C1 120.24(17)
C15 C14 C13 120.75(19)
C15 C14 H14 119.6
C13 C14 H14 119.6
C16 C15 C14 120.1(2)
C16 C15 H15 119.9
C14 C15 H15 119.9
C15 C16 C17 120.2(2)
C15 C16 H16 119.9
C17 C16 H16 119.9
C16 C17 C18 120.2(2)
C16 C17 H17 119.9
C18 C17 H17 119.9
C17 C18 C13 120.1(2)
C17 C18 H18 120.0
C13 C18 H18 120.0
O1 C19 O2 123.70(19)
O1 C19 C10 125.17(19)
O2 C19 C10 111.11(16)
O2 C20 C21 107.70(19)
O2 C20 H20A 110.2
C21 C20 H20A 110.2
O2 C20 H20B 110.2
C21 C20 H20B 110.2
H20A C20 H20B 108.5
C20 C21 H21A 109.5
C20 C21 H21B 109.5
H21A C21 H21B 109.5
C20 C21 H21C 109.5
H21A C21 H21C 109.5
H21B C21 H21C 109.5
F2 C22 F3 105.38(18)
F2 C22 F4 106.27(18)
F3 C22 F4 106.19(17)
F2 C22 C11 112.63(17)
F3 C22 C11 113.43(18)
F4 C22 C11 112.34(18)
O3 C23 O4 124.88(18)
O3 C23 C12 123.55(18)
O4 C23 C12 111.45(16)
O4 C24 H24A 109.5
O4 C24 H24B 109.5
H24A C24 H24B 109.5
O4 C24 H24C 109.5
H24A C24 H24C 109.5
H24B C24 H24C 109.5

loop_
_geom_bond_atom_site_label_1
_geom_bond_atom_site_label_2
_geom_bond_distance
F1 C2 1.352(2)
F2 C22 1.326(2)
F3 C22 1.333(2)
F4 C22 1.335(2)
N1 C12 1.380(2)
N1 C9 1.402(2)
N1 C1 1.410(2)
O1 C19 1.200(2)
O2 C19 1.331(2)
O2 C20 1.452(2)
O3 C23 1.196(2)
O4 C23 1.317(2)
O4 C24 1.446(2)
C1 C2 1.340(3)
C1 C13 1.482(3)
C2 C3 1.424(3)
C3 C8 1.402(3)
C3 C4 1.408(3)
C4 C5 1.364(3)
C4 H4 0.9300
C5 C6 1.377(3)
C5 H5 0.9300
C6 C7 1.374(3)
C6 H6 0.9300
C7 C8 1.402(3)
C7 H7 0.9300
C8 C9 1.445(2)
C9 C10 1.387(3)
C10 C11 1.408(3)
C10 C19 1.479(3)
C11 C12 1.366(3)
C11 C22 1.481(3)
C12 C23 1.490(3)
C13 C14 1.385(2)
C13 C18 1.387(3)
C14 C15 1.372(3)
C14 H14 0.9300
C15 C16 1.363(3)
C15 H15 0.9300
C16 C17 1.374(3)
C16 H16 0.9300
C17 C18 1.376(3)
C17 H17 0.9300
C18 H18 0.9300
C20 C21 1.485(3)
C20 H20A 0.9700
C20 H20B 0.9700
C21 H21A 0.9600
C21 H21B 0.9600
C21 H21C 0.9600
C24 H24A 0.9600
C24 H24B 0.9600
C24 H24C 0.9600

loop_
_geom_torsion_atom_site_label_1
_geom_torsion_atom_site_label_2
_geom_torsion_atom_site_label_3
_geom_torsion_atom_site_label_4
_geom_torsion
C12 N1 C1 C2 -175.67(17)
C9 N1 C1 C2 -0.6(2)
C12 N1 C1 C13 1.9(3)
C9 N1 C1 C13 176.97(15)
N1 C1 C2 F1 177.84(15)
C13 C1 C2 F1 0.3(3)
N1 C1 C2 C3 0.1(3)
C13 C1 C2 C3 -177.43(17)
C1 C2 C3 C8 -0.3(3)
F1 C2 C3 C8 -177.98(16)
C1 C2 C3 C4 178.95(18)
F1 C2 C3 C4 1.2(3)
C8 C3 C4 C5 -0.1(3)
C2 C3 C4 C5 -179.24(19)
C3 C4 C5 C6 0.1(3)
C4 C5 C6 C7 -0.2(3)
C5 C6 C7 C8 0.2(3)
C4 C3 C8 C7 0.1(3)
C2 C3 C8 C7 179.33(17)
C4 C3 C8 C9 -178.41(16)
C2 C3 C8 C9 0.8(3)
C6 C7 C8 C3 -0.2(3)
C6 C7 C8 C9 178.25(19)
C12 N1 C9 C10 0.52(19)
C1 N1 C9 C10 -175.38(15)
C12 N1 C9 C8 177.10(15)
C1 N1 C9 C8 1.2(2)
C3 C8 C9 C10 174.21(19)
C7 C8 C9 C10 -4.2(3)
C3 C8 C9 N1 -1.3(2)
C7 C8 C9 N1 -179.72(17)
N1 C9 C10 C11 0.2(2)
C8 C9 C10 C11 -175.63(18)
N1 C9 C10 C19 -178.23(17)
C8 C9 C10 C19 5.9(3)
C9 C10 C11 C12 -0.9(2)
C19 C10 C11 C12 177.61(17)
C9 C10 C11 C22 -176.26(18)
C19 C10 C11 C22 2.3(3)
C10 C11 C12 N1 1.3(2)
C22 C11 C12 N1 176.60(17)
C10 C11 C12 C23 -174.32(17)
C22 C11 C12 C23 1.0(3)
C9 N1 C12 C11 -1.10(19)
C1 N1 C12 C11 174.49(16)
C9 N1 C12 C23 174.42(17)
C1 N1 C12 C23 -10.0(3)
C2 C1 C13 C14 106.1(2)
N1 C1 C13 C14 -71.4(2)
C2 C1 C13 C18 -70.5(2)
N1 C1 C13 C18 112.1(2)
C18 C13 C14 C15 -0.4(3)
C1 C13 C14 C15 -176.98(19)
C13 C14 C15 C16 0.5(3)
C14 C15 C16 C17 -0.5(4)
C15 C16 C17 C18 0.2(4)
C16 C17 C18 C13 0.0(4)
C14 C13 C18 C17 0.1(3)
C1 C13 C18 C17 176.8(2)
C20 O2 C19 O1 6.2(3)
C20 O2 C19 C10 -172.56(16)
C9 C10 C19 O1 55.8(3)
C11 C10 C19 O1 -122.4(2)
C9 C10 C19 O2 -125.4(2)
C11 C10 C19 O2 56.4(2)
C19 O2 C20 C21 -166.98(18)
C12 C11 C22 F2 -141.3(2)
C10 C11 C22 F2 33.3(3)
C12 C11 C22 F3 99.1(2)
C10 C11 C22 F3 -86.3(2)
C12 C11 C22 F4 -21.3(3)
C10 C11 C22 F4 153.26(19)
C24 O4 C23 O3 -3.4(3)
C24 O4 C23 C12 -179.39(19)
C11 C12 C23 O3 -69.7(3)
N1 C12 C23 O3 115.5(2)
C11 C12 C23 O4 106.3(2)
N1 C12 C23 O4 -68.4(2)

loop_
_cod_related_entry_id
_cod_related_entry_database
_cod_related_entry_code
1 ChemSpider 30652055
